data_2224815
loop_
_publ_author_name
'\"Ozel G\"uven, \"Ozden'
'Tahtac\?i, Hakan'
'Coles, Simon J.'
'H\"okelek, Tuncer'

_publ_section_title
;
 1-[2-(2,6-Dichlorobenzyloxy)-2-(2-furyl)ethyl]-1<i>H</i>-1,2,4-triazole
;
_journal_coeditor_code XU2704
_journal_issue 1
_journal_name_full 'Acta Crystallographica Section E'
_journal_page_first o107
_journal_page_last o108
_journal_paper_doi 10.1107/S1600536809052568
_journal_volume 66
_journal_year 2010
_chemical_formula_iupac 'C15 H13 Cl2 N3 O2'
_chemical_formula_moiety 'C15 H13 Cl2 N3 O2'
_chemical_formula_sum 'C15 H13 Cl2 N3 O2'
_chemical_formula_weight 338.18
_chemical_name_systematic
;
1-[2-(2,6-Dichlorobenzyloxy)-2-(2-furyl)ethyl]-1<i>H</i>-1,2,4-triazole
;
_space_group_IT_number 14
_symmetry_cell_setting monoclinic
_symmetry_space_group_name_Hall '-P 2yn'
_symmetry_space_group_name_H-M 'P 1 21/n 1'
_atom_sites_solution_hydrogens geom
_atom_sites_solution_primary direct
_atom_sites_solution_secondary difmap
_audit_creation_method SHELXL-97
_cell_angle_alpha 90.00
_cell_angle_beta 114.4550(10)
_cell_angle_gamma 90.00
_cell_formula_units_Z 4
_cell_length_a 10.5853(3)
_cell_length_b 12.4960(2)
_cell_length_c 12.5850(3)
_cell_measurement_reflns_used 23020
_cell_measurement_temperature 120(2)
_cell_measurement_theta_max 27.48
_cell_measurement_theta_min 2.91
_cell_volume 1515.32(6)
_computing_cell_refinement 'DENZO (Otwinowski & Minor, 1997) and COLLECT (Nonius, 1998)'
_computing_data_collection 'COLLECT (Nonius, 1998)'
_computing_data_reduction 'DENZO (Otwinowski & Minor, 1997) and COLLECT (Nonius, 1998)'
_computing_molecular_graphics 'ORTEP-3 for Windows (Farrugia, 1997) and PLATON (Spek, 2009)'
_computing_publication_material 'WinGX (Farrugia, 1999) and PLATON (Spek, 2009)'
_computing_structure_refinement 'SHELXL97 (Sheldrick, 2008)'
_computing_structure_solution 'SHELXS97 (Sheldrick, 2008)'
_diffrn_ambient_temperature 120(2)
_diffrn_measured_fraction_theta_full 0.987
_diffrn_measured_fraction_theta_max 0.987
_diffrn_measurement_device_type 'Bruker--Nonius KappaCCD diffractometer'
_diffrn_measurement_method '\f and \w scans'
_diffrn_radiation_monochromator graphite
_diffrn_radiation_source 'fine-focus sealed tube'
_diffrn_radiation_type MoK\a
_diffrn_radiation_wavelength 0.71073
_diffrn_reflns_av_R_equivalents 0.0579
_diffrn_reflns_av_sigmaI/netI 0.0314
_diffrn_reflns_limit_h_max 13
_diffrn_reflns_limit_h_min -13
_diffrn_reflns_limit_k_max 15
_diffrn_reflns_limit_k_min -14
_diffrn_reflns_limit_l_max 16
_diffrn_reflns_limit_l_min -16
_diffrn_reflns_number 33067
_diffrn_reflns_theta_full 27.49
_diffrn_reflns_theta_max 27.49
_diffrn_reflns_theta_min 3.26
_diffrn_standards_number 0
_exptl_absorpt_coefficient_mu 0.438
_exptl_absorpt_correction_T_max 0.955
_exptl_absorpt_correction_T_min 0.837
_exptl_absorpt_correction_type multi-scan
_exptl_absorpt_process_details '(SADABS; Sheldrick, 2007)'
_exptl_crystal_colour colorless
_exptl_crystal_density_diffrn 1.482
_exptl_crystal_density_method 'not measured'
_exptl_crystal_description plate
_exptl_crystal_F_000 696
_exptl_crystal_size_max 0.40
_exptl_crystal_size_mid 0.40
_exptl_crystal_size_min 0.10
_refine_diff_density_max 1.203
_refine_diff_density_min -0.757
_refine_ls_extinction_coef 0.051(5)
_refine_ls_extinction_expression Fc^*^=kFc[1+0.001xFc^2^\l^3^/sin(2\q)]^-1/4^
_refine_ls_extinction_method 'SHELXL97 (Sheldrick, 2008)'
_refine_ls_goodness_of_fit_ref 1.043
_refine_ls_hydrogen_treatment constr
_refine_ls_matrix_type full
_refine_ls_number_parameters 200
_refine_ls_number_reflns 3438
_refine_ls_number_restraints 0
_refine_ls_restrained_S_all 1.043
_refine_ls_R_factor_all 0.0820
_refine_ls_R_factor_gt 0.0674
_refine_ls_shift/su_max 0.000
_refine_ls_shift/su_mean 0.000
_refine_ls_structure_factor_coef Fsqd
_refine_ls_weighting_details 'calc w=1/[\s^2^(Fo^2^)+(0.0984P)^2^+1.9705P] where P=(Fo^2^+2Fc^2^)/3'
_refine_ls_weighting_scheme calc
_refine_ls_wR_factor_gt 0.1678
_refine_ls_wR_factor_ref 0.1795
_reflns_number_gt 2775
_reflns_number_total 3438
_reflns_threshold_expression I>2\s(I)
_cod_data_source_file xu2704.cif
_cod_data_source_block I
_cod_original_sg_symbol_H-M 'P 21/n'
_cod_database_code 2224815
_cod_database_fobs_code 2224815

loop_
_symmetry_equiv_pos_as_xyz
'x, y, z'
'-x+1/2, y+1/2, -z+1/2'
'-x, -y, -z'
'x-1/2, -y-1/2, z-1/2'

loop_
_atom_site_type_symbol
_atom_site_label
_atom_site_fract_x
_atom_site_fract_y
_atom_site_fract_z
_atom_site_U_iso_or_equiv
_atom_site_adp_type
_atom_site_calc_flag
_atom_site_refinement_flags
_atom_site_occupancy
_atom_site_disorder_assembly
_atom_site_disorder_group
Cl Cl1 0.32066(8) 0.66344(7) 1.08482(8) 0.0470(3) Uani d . 1 . .
Cl Cl2 0.29005(8) 0.31220(7) 0.82358(9) 0.0497(3) Uani d . 1 . .
O O1 0.07950(17) 0.54757(14) 0.86960(15) 0.0231(4) Uani d . 1 . .
O O2 -0.1088(3) 0.5914(2) 0.5685(2) 0.0483(6) Uani d . 1 . .
N N1 -0.0576(2) 0.71549(17) 0.93071(19) 0.0226(5) Uani d . 1 . .
N N2 -0.0121(2) 0.81516(18) 0.9183(2) 0.0284(5) Uani d . 1 . .
N N3 0.0458(2) 0.7770(2) 1.1089(2) 0.0298(5) Uani d . 1 . .
C C1 0.0483(3) 0.8475(2) 1.0282(3) 0.0300(6) Uani d . 1 . .
H H1 0.0898 0.9144 1.0487 0.036 Uiso calc R 1 . .
C C2 -0.0207(3) 0.6947(2) 1.0435(2) 0.0255(5) Uani d . 1 . .
H H2 -0.0393 0.6309 1.0724 0.031 Uiso calc R 1 . .
C C3 -0.1260(3) 0.6463(2) 0.8301(2) 0.0248(5) Uani d . 1 . .
H H3A -0.2023 0.6846 0.7706 0.030 Uiso calc R 1 . .
H H3B -0.1638 0.5842 0.8530 0.030 Uiso calc R 1 . .
C C4 -0.0241(2) 0.6098(2) 0.7800(2) 0.0228(5) Uani d . 1 . .
H H4 0.0197 0.6727 0.7628 0.027 Uiso calc R 1 . .
C C5 -0.0952(3) 0.5454(2) 0.6705(2) 0.0250(5) Uani d . 1 . .
C C6 -0.1805(4) 0.5198(4) 0.4817(3) 0.0582(11) Uani d . 1 . .
H H6 -0.2048 0.5311 0.4026 0.070 Uiso calc R 1 . .
C C7 -0.2101(3) 0.4328(3) 0.5259(3) 0.0457(9) Uani d . 1 . .
H H7 -0.2564 0.3726 0.4847 0.055 Uiso calc R 1 . .
C C8 -0.1574(3) 0.4484(3) 0.6500(3) 0.0429(8) Uani d . 1 . .
H H8 -0.1646 0.4016 0.7047 0.051 Uiso calc R 1 . .
C C9 0.2081(3) 0.5444(2) 0.8579(2) 0.0244(5) Uani d . 1 . .
H H9A 0.2416 0.6164 0.8565 0.029 Uiso calc R 1 . .
H H9B 0.1961 0.5086 0.7859 0.029 Uiso calc R 1 . .
C C10 0.3091(2) 0.4839(2) 0.9611(2) 0.0224(5) Uani d . 1 . .
C C11 0.3640(3) 0.5315(2) 1.0718(2) 0.0283(6) Uani d . 1 . .
C C12 0.4517(3) 0.4781(3) 1.1713(3) 0.0424(8) Uani d . 1 . .
H H12 0.4849 0.5122 1.2435 0.051 Uiso calc R 1 . .
C C13 0.4890(3) 0.3753(3) 1.1629(3) 0.0459(9) Uani d . 1 . .
H H13 0.5469 0.3388 1.2297 0.055 Uiso calc R 1 . .
C C14 0.4416(3) 0.3250(2) 1.0558(4) 0.0427(9) Uani d . 1 . .
H H14 0.4695 0.2555 1.0500 0.051 Uiso calc R 1 . .
C C15 0.3507(3) 0.3794(2) 0.9559(3) 0.0304(6) Uani d . 1 . .

loop_
_atom_site_aniso_label
_atom_site_aniso_U_11
_atom_site_aniso_U_22
_atom_site_aniso_U_33
_atom_site_aniso_U_12
_atom_site_aniso_U_13
_atom_site_aniso_U_23
Cl1 0.0272(4) 0.0521(5) 0.0535(5) 0.0023(3) 0.0085(3) -0.0273(4)
Cl2 0.0340(4) 0.0412(5) 0.0711(6) -0.0067(3) 0.0191(4) -0.0283(4)
O1 0.0144(8) 0.0260(9) 0.0257(9) 0.0012(6) 0.0052(7) 0.0068(7)
O2 0.0633(16) 0.0525(15) 0.0306(12) -0.0134(12) 0.0208(11) -0.0054(10)
N1 0.0183(10) 0.0227(11) 0.0247(11) -0.0008(8) 0.0069(8) 0.0013(8)
N2 0.0284(12) 0.0243(12) 0.0289(12) -0.0032(9) 0.0082(9) 0.0016(9)
N3 0.0262(11) 0.0356(13) 0.0269(12) 0.0010(10) 0.0105(9) -0.0031(9)
C1 0.0244(13) 0.0283(14) 0.0341(15) -0.0025(10) 0.0089(11) -0.0028(11)
C2 0.0228(12) 0.0282(13) 0.0282(13) 0.0003(10) 0.0131(11) 0.0020(10)
C3 0.0172(11) 0.0250(13) 0.0271(13) -0.0020(9) 0.0041(10) -0.0012(10)
C4 0.0168(11) 0.0230(12) 0.0233(12) 0.0005(9) 0.0032(9) 0.0040(9)
C5 0.0201(12) 0.0264(13) 0.0247(13) 0.0046(9) 0.0057(10) 0.0000(10)
C6 0.065(3) 0.077(3) 0.0307(17) -0.009(2) 0.0176(17) -0.0201(17)
C7 0.0299(15) 0.0392(18) 0.051(2) 0.0080(13) -0.0004(14) -0.0203(15)
C8 0.0333(16) 0.0322(16) 0.0470(19) -0.0052(12) 0.0004(14) 0.0062(13)
C9 0.0177(11) 0.0308(13) 0.0254(13) 0.0016(9) 0.0096(10) 0.0038(10)
C10 0.0152(11) 0.0240(12) 0.0286(13) 0.0001(9) 0.0095(10) 0.0050(10)
C11 0.0165(11) 0.0400(15) 0.0289(14) 0.0013(10) 0.0098(10) 0.0039(11)
C12 0.0208(13) 0.080(3) 0.0261(15) 0.0038(14) 0.0098(12) 0.0119(15)
C13 0.0222(14) 0.068(2) 0.0461(19) 0.0056(14) 0.0131(13) 0.0354(17)
C14 0.0233(14) 0.0281(15) 0.080(3) 0.0056(11) 0.0243(16) 0.0228(15)
C15 0.0190(12) 0.0248(13) 0.0472(17) -0.0040(10) 0.0134(12) -0.0008(11)

loop_
_atom_type_symbol
_atom_type_description
_atom_type_scat_dispersion_real
_atom_type_scat_dispersion_imag
_atom_type_scat_source
C C 0.0033 0.0016 'International Tables Vol C Tables 4.2.6.8 and 6.1.1.4'
H H 0.0000 0.0000 'International Tables Vol C Tables 4.2.6.8 and 6.1.1.4'
N N 0.0061 0.0033 'International Tables Vol C Tables 4.2.6.8 and 6.1.1.4'
O O 0.0106 0.0060 'International Tables Vol C Tables 4.2.6.8 and 6.1.1.4'
Cl Cl 0.1484 0.1585 'International Tables Vol C Tables 4.2.6.8 and 6.1.1.4'

loop_
_geom_angle_atom_site_label_1
_geom_angle_atom_site_label_2
_geom_angle_atom_site_label_3
_geom_angle_site_symmetry_1
_geom_angle_site_symmetry_3
_geom_angle
_geom_angle_publ_flag
C9 O1 C4 . . 112.62(18) ?
C5 O2 C6 . . 106.5(3) ?
N2 N1 C3 . . 120.9(2) ?
C2 N1 N2 . . 109.7(2) ?
C2 N1 C3 . . 129.2(2) ?
C1 N2 N1 . . 101.5(2) ?
C2 N3 C1 . . 102.1(2) ?
N2 C1 N3 . . 115.7(2) ?
N2 C1 H1 . . 122.1 ?
N3 C1 H1 . . 122.1 ?
N1 C2 H2 . . 124.5 ?
N3 C2 N1 . . 110.9(2) ?
N3 C2 H2 . . 124.5 ?
N1 C3 C4 . . 110.8(2) ?
N1 C3 H3A . . 109.5 ?
N1 C3 H3B . . 109.5 ?
C4 C3 H3A . . 109.5 ?
C4 C3 H3B . . 109.5 ?
H3A C3 H3B . . 108.1 ?
O1 C4 C3 . . 106.1(2) ?
O1 C4 C5 . . 111.1(2) ?
O1 C4 H4 . . 109.3 ?
C3 C4 H4 . . 109.3 ?
C5 C4 C3 . . 111.5(2) ?
C5 C4 H4 . . 109.3 ?
O2 C5 C4 . . 117.2(2) ?
C8 C5 O2 . . 110.3(3) ?
C8 C5 C4 . . 132.5(3) ?
O2 C6 H6 . . 124.7 ?
C7 C6 O2 . . 110.6(3) ?
C7 C6 H6 . . 124.7 ?
C6 C7 C8 . . 107.1(3) ?
C6 C7 H7 . . 126.5 ?
C8 C7 H7 . . 126.5 ?
C5 C8 C7 . . 105.6(3) ?
C5 C8 H8 . . 127.2 ?
C7 C8 H8 . . 127.2 ?
O1 C9 C10 . . 107.01(19) ?
O1 C9 H9A . . 110.3 ?
O1 C9 H9B . . 110.3 ?
C10 C9 H9A . . 110.3 ?
C10 C9 H9B . . 110.3 ?
H9A C9 H9B . . 108.6 ?
C11 C10 C9 . . 120.1(2) ?
C15 C10 C9 . . 124.0(2) ?
C15 C10 C11 . . 115.9(2) ?
C10 C11 Cl1 . . 118.7(2) ?
C12 C11 C10 . . 122.9(3) ?
C12 C11 Cl1 . . 118.5(3) ?
C11 C12 H12 . . 120.3 ?
C13 C12 C11 . . 119.5(3) ?
C13 C12 H12 . . 120.3 ?
C12 C13 C14 . . 120.5(3) ?
C12 C13 H13 . . 119.8 ?
C14 C13 H13 . . 119.8 ?
C13 C14 C15 . . 119.5(3) ?
C13 C14 H14 . . 120.3 ?
C15 C14 H14 . . 120.3 ?
C10 C15 Cl2 . . 120.2(2) ?
C10 C15 C14 . . 121.8(3) ?
C14 C15 Cl2 . . 118.1(2) ?

loop_
_geom_bond_atom_site_label_1
_geom_bond_atom_site_label_2
_geom_bond_site_symmetry_2
_geom_bond_distance
_geom_bond_publ_flag
N1 N2 . 1.367(3) ?
C1 N2 . 1.324(4) ?
C1 N3 . 1.352(4) ?
C1 H1 . 0.9300 ?
C2 N3 . 1.323(4) ?
C2 N1 . 1.333(3) ?
C2 H2 . 0.9300 ?
C3 N1 . 1.455(3) ?
C3 H3A . 0.9700 ?
C3 H3B . 0.9700 ?
C4 O1 . 1.434(3) ?
C4 C3 . 1.527(4) ?
C4 C5 . 1.501(4) ?
C4 H4 . 0.9800 ?
C5 O2 . 1.359(4) ?
C5 C8 . 1.352(4) ?
C6 O2 . 1.373(4) ?
C6 C7 . 1.317(6) ?
C6 H6 . 0.9300 ?
C7 C8 . 1.438(5) ?
C7 H7 . 0.9300 ?
C8 H8 . 0.9300 ?
C9 O1 . 1.429(3) ?
C9 H9A . 0.9700 ?
C9 H9B . 0.9700 ?
C10 C9 . 1.501(3) ?
C10 C11 . 1.401(4) ?
C10 C15 . 1.389(4) ?
C11 Cl1 . 1.737(3) ?
C11 C12 . 1.383(4) ?
C12 C13 . 1.361(6) ?
C12 H12 . 0.9300 ?
C13 C14 . 1.380(6) ?
C13 H13 . 0.9300 ?
C14 C15 . 1.403(4) ?
C14 H14 . 0.9300 ?
C15 Cl2 . 1.733(3) ?

loop_
_geom_hbond_atom_site_label_D
_geom_hbond_atom_site_label_H
_geom_hbond_atom_site_label_A
_geom_hbond_site_symmetry_A
_geom_hbond_distance_DH
_geom_hbond_distance_HA
_geom_hbond_distance_DA
_geom_hbond_angle_DHA
_geom_hbond_publ_flag
C2 H2 O1 3_567 0.93 2.44 3.363(3) 173 yes
C9 H9B Cl2 . 0.97 2.62 3.109(3) 112 yes
C1 H1 Cg2 4_454 0.93 2.79 3.488(4) 133 yes
C7 H7 Cg1 2_646 0.93 2.93 3.570(4) 127 yes

loop_
_geom_torsion_atom_site_label_1
_geom_torsion_atom_site_label_2
_geom_torsion_atom_site_label_3
_geom_torsion_atom_site_label_4
_geom_torsion_site_symmetry_1
_geom_torsion_site_symmetry_2
_geom_torsion_site_symmetry_3
_geom_torsion_site_symmetry_4
_geom_torsion
_geom_torsion_publ_flag
C2 N1 N2 C1 . . . . -1.0(3) ?
C3 N1 N2 C1 . . . . -176.9(2) ?
N3 C1 N2 N1 . . . . 0.4(3) ?
N2 C1 N3 C2 . . . . 0.3(3) ?
N3 C2 N1 N2 . . . . 1.3(3) ?
N3 C2 N1 C3 . . . . 176.7(2) ?
N1 C2 N3 C1 . . . . -1.0(3) ?
C4 C3 N1 C2 . . . . -107.0(3) ?
C4 C3 N1 N2 . . . . 68.0(3) ?
C3 C4 O1 C9 . . . . -156.0(2) ?
C5 C4 O1 C9 . . . . 82.6(3) ?
O1 C4 C3 N1 . . . . 63.3(3) ?
C5 C4 C3 N1 . . . . -175.5(2) ?
O1 C4 C5 O2 . . . . -132.0(2) ?
O1 C4 C5 C8 . . . . 51.7(4) ?
C3 C4 C5 O2 . . . . 109.7(3) ?
C3 C4 C5 C8 . . . . -66.6(4) ?
C4 C5 O2 C6 . . . . -177.9(3) ?
C8 C5 O2 C6 . . . . -0.8(4) ?
O2 C5 C8 C7 . . . . 1.5(4) ?
C4 C5 C8 C7 . . . . 178.0(3) ?
C7 C6 O2 C5 . . . . -0.4(4) ?
O2 C6 C7 C8 . . . . 1.3(4) ?
C6 C7 C8 C5 . . . . -1.7(4) ?
C10 C9 O1 C4 . . . . 176.0(2) ?
C11 C10 C9 O1 . . . . -73.1(3) ?
C15 C10 C9 O1 . . . . 104.8(3) ?
C9 C10 C11 Cl1 . . . . -3.8(3) ?
C9 C10 C11 C12 . . . . 176.5(2) ?
C15 C10 C11 Cl1 . . . . 178.21(19) ?
C15 C10 C11 C12 . . . . -1.5(4) ?
C9 C10 C15 Cl2 . . . . 2.2(3) ?
C9 C10 C15 C14 . . . . -177.5(2) ?
C11 C10 C15 Cl2 . . . . -179.85(19) ?
C11 C10 C15 C14 . . . . 0.4(4) ?
C10 C11 C12 C13 . . . . 0.9(4) ?
Cl1 C11 C12 C13 . . . . -178.8(2) ?
C11 C12 C13 C14 . . . . 0.9(4) ?
C12 C13 C14 C15 . . . . -2.0(4) ?
C13 C14 C15 Cl2 . . . . -178.4(2) ?
C13 C14 C15 C10 . . . . 1.3(4) ?
